data_4104761
loop_
_publ_author_name
'Brian D. Steinberg'
'Edward A. Jackson'
'Alexander S. Filatov'
'Atsushi Wakamiya'
'Marina A. Petrukhina'
'Lawrence T. Scott'

_publ_contact_author_address
;
Merkert Chemistry Center
Department of Chemistry
Boston College
Chestnut Hill
Massachusetts 02467-3860
USA
;
_publ_contact_author_email lawrence.scott@bc.edu
_publ_contact_author_fax 617-552-6454
_publ_contact_author_name
;
Scott, Lawrence T. 
;
_publ_contact_author_phone 617-552-8024
_publ_section_title
;
 Aromatic \p-Systems More Curved Than C60. The Complete Family of All
 Indenocorannulenes Synthesized by Iterative Microwave-Assisted
 Intramolecular Arylations
;
_journal_name_full 'Journal of the American Chemical Society'
_journal_page_first 10537
_journal_page_last 10545
_journal_paper_doi 10.1021/ja9031852
_journal_volume 131
_journal_year 2009
_chemical_formula_moiety 'C32 H14'
_chemical_formula_sum 'C32 H14'
_chemical_formula_weight 398.43
_chemical_name_systematic
; 
 diindeno[1,2,3-bc:1',2',3'-hi]corannulene 
;
_space_group_IT_number 36
_symmetry_cell_setting orthorhombic
_symmetry_space_group_name_Hall 'C 2c -2'
_symmetry_space_group_name_H-M 'C m c 21'
_atom_sites_solution_hydrogens geom
_atom_sites_solution_primary direct
_atom_sites_solution_secondary difmap
_audit_creation_method SHELXL-97
_cell_angle_alpha 90.00
_cell_angle_beta 90.00
_cell_angle_gamma 90.00
_cell_formula_units_Z 4
_cell_length_a 26.018(5)
_cell_length_b 9.2556(16)
_cell_length_c 7.6909(13)
_cell_measurement_reflns_used 2524
_cell_measurement_temperature 193(2)
_cell_measurement_theta_max 28.14
_cell_measurement_theta_min 2.34
_cell_volume 1852.1(6)
_computing_cell_refinement 'Bruker SMART'
_computing_data_collection 'Bruker SMART'
_computing_data_reduction 'Bruker SAINT'
_computing_molecular_graphics 'Bruker SHELXTL'
_computing_publication_material 'Bruker SHELXTL'
_computing_structure_refinement 'SHELXL-97 (Sheldrick, 1997)'
_computing_structure_solution 'SHELXS-97 (Sheldrick, 1990)'
_diffrn_ambient_temperature 193(2)
_diffrn_measured_fraction_theta_full 0.998
_diffrn_measured_fraction_theta_max 0.998
_diffrn_measurement_device_type 'CCD area detector'
_diffrn_measurement_method 'phi and omega scans'
_diffrn_radiation_monochromator graphite
_diffrn_radiation_source 'normal-focus sealed tube'
_diffrn_radiation_type MoK\a
_diffrn_radiation_wavelength 0.71073
_diffrn_reflns_av_R_equivalents 0.0353
_diffrn_reflns_av_sigmaI/netI 0.0362
_diffrn_reflns_limit_h_max 29
_diffrn_reflns_limit_h_min -34
_diffrn_reflns_limit_k_max 11
_diffrn_reflns_limit_k_min -12
_diffrn_reflns_limit_l_max 7
_diffrn_reflns_limit_l_min -10
_diffrn_reflns_number 6716
_diffrn_reflns_theta_full 28.35
_diffrn_reflns_theta_max 28.35
_diffrn_reflns_theta_min 1.57
_exptl_absorpt_coefficient_mu 0.081
_exptl_absorpt_correction_type none
_exptl_absorpt_process_details none
_exptl_crystal_colour yellow
_exptl_crystal_density_diffrn 1.429
_exptl_crystal_density_meas 0
_exptl_crystal_description block
_exptl_crystal_F_000 824
_exptl_crystal_size_max 0.08
_exptl_crystal_size_mid 0.08
_exptl_crystal_size_min 0.04
_refine_diff_density_max 0.209
_refine_diff_density_min -0.213
_refine_diff_density_rms 0.052
_refine_ls_abs_structure_details 'Flack H D (1983), Acta Cryst. A39, 876-881'
_refine_ls_abs_structure_Flack -2(10)
_refine_ls_extinction_method none
_refine_ls_goodness_of_fit_ref 1.007
_refine_ls_hydrogen_treatment refall
_refine_ls_matrix_type full
_refine_ls_number_parameters 176
_refine_ls_number_reflns 1953
_refine_ls_number_restraints 1
_refine_ls_restrained_S_all 1.006
_refine_ls_R_factor_all 0.0417
_refine_ls_R_factor_gt 0.0381
_refine_ls_shift/su_max 0.000
_refine_ls_shift/su_mean 0.000
_refine_ls_structure_factor_coef Fsqd
_refine_ls_weighting_details 'calc w=1/[\s^2^(Fo^2^)+(0.0572P)^2^+0.0000P] where P=(Fo^2^+2Fc^2^)/3'
_refine_ls_weighting_scheme calc
_refine_ls_wR_factor_gt 0.0884
_refine_ls_wR_factor_ref 0.0905
_reflns_number_gt 1780
_reflns_number_total 1953
_reflns_threshold_expression >2sigma(I)
_cod_data_source_file ja9031852_si_001_4.cif
_cod_data_source_block para-di-IC
_cod_database_code 4104761

loop_
_symmetry_equiv_pos_as_xyz
'x, y, z'
'-x, -y, z+1/2'
'x, -y, z+1/2'
'-x, y, z'
'x+1/2, y+1/2, z'
'-x+1/2, -y+1/2, z+1/2'
'x+1/2, -y+1/2, z+1/2'
'-x+1/2, y+1/2, z'

loop_
_atom_site_label
_atom_site_type_symbol
_atom_site_fract_x
_atom_site_fract_y
_atom_site_fract_z
_atom_site_U_iso_or_equiv
_atom_site_adp_type
_atom_site_occupancy
_atom_site_symmetry_multiplicity
_atom_site_calc_flag
_atom_site_refinement_flags
C5 C 0.5000 0.2161(2) 0.5019(3) 0.0262(5) Uani 1 2 d S
C7 C 0.45090(6) 0.06887(16) 0.7032(2) 0.0253(4) Uani 1 1 d .
C6 C 0.5000 0.1048(2) 0.6252(3) 0.0253(5) Uani 1 2 d S
C15 C 0.37916(7) 0.39492(18) 0.6176(2) 0.0282(4) Uani 1 1 d .
C14 C 0.34278(7) 0.32549(17) 0.7397(2) 0.0290(4) Uani 1 1 d .
C16 C 0.41292(6) 0.28027(16) 0.5667(2) 0.0266(3) Uani 1 1 d .
C2 C 0.44408(7) 0.56656(17) 0.5113(2) 0.0279(4) Uani 1 1 d .
C8 C 0.40832(6) 0.15612(16) 0.6750(2) 0.0264(4) Uani 1 1 d .
C4 C 0.45650(6) 0.30614(17) 0.4759(2) 0.0263(4) Uani 1 1 d .
C17 C 0.39433(7) 0.53591(17) 0.5880(2) 0.0291(4) Uani 1 1 d .
C3 C 0.47276(7) 0.45124(17) 0.4475(2) 0.0277(4) Uani 1 1 d .
C9 C 0.36053(6) 0.18233(16) 0.7754(2) 0.0281(4) Uani 1 1 d .
C13 C 0.30004(7) 0.3786(2) 0.8256(3) 0.0350(4) Uani 1 1 d .
C11 C 0.29217(7) 0.1524(2) 0.9799(3) 0.0412(5) Uani 1 1 d .
C12 C 0.27466(7) 0.2908(2) 0.9446(3) 0.0401(5) Uani 1 1 d .
C10 C 0.33518(7) 0.09746(19) 0.8957(3) 0.0344(4) Uani 1 1 d .
C1 C 0.47362(7) 0.69675(18) 0.5369(2) 0.0299(4) Uani 1 1 d .
H1 H 0.4542(8) 0.785(2) 0.567(3) 0.041(6) Uiso 1 1 d .
H3 H 0.2879(6) 0.474(2) 0.806(3) 0.027(5) Uiso 1 1 d .
H4 H 0.2448(8) 0.327(2) 1.009(3) 0.041(6) Uiso 1 1 d .
H5 H 0.2735(8) 0.092(2) 1.064(4) 0.054(7) Uiso 1 1 d .
H6 H 0.3489(7) 0.002(3) 0.924(3) 0.036(5) Uiso 1 1 d .
H7 H 0.4492(6) -0.003(2) 0.795(3) 0.028(4) Uiso 1 1 d .
H2 H 0.3737(8) 0.613(2) 0.633(3) 0.034(5) Uiso 1 1 d .

loop_
_atom_site_aniso_label
_atom_site_aniso_U_11
_atom_site_aniso_U_22
_atom_site_aniso_U_33
_atom_site_aniso_U_23
_atom_site_aniso_U_13
_atom_site_aniso_U_12
C5 0.0367(13) 0.0225(11) 0.0196(11) -0.0069(9) 0.000 0.000
C7 0.0318(9) 0.0185(7) 0.0255(9) -0.0023(6) -0.0028(7) -0.0025(6)
C6 0.0347(12) 0.0174(10) 0.0239(12) -0.0057(8) 0.000 0.000
C15 0.0304(9) 0.0302(8) 0.0239(9) -0.0020(7) -0.0102(6) 0.0031(6)
C14 0.0269(8) 0.0306(8) 0.0296(9) -0.0036(7) -0.0113(6) -0.0012(6)
C16 0.0332(9) 0.0242(8) 0.0223(8) -0.0027(6) -0.0100(6) -0.0011(6)
C2 0.0410(10) 0.0249(8) 0.0179(8) 0.0031(6) -0.0072(7) 0.0039(6)
C8 0.0311(9) 0.0228(7) 0.0255(8) -0.0036(7) -0.0049(6) -0.0034(6)
C4 0.0380(9) 0.0246(8) 0.0163(8) -0.0031(6) -0.0053(6) 0.0007(6)
C17 0.0361(9) 0.0268(8) 0.0243(8) -0.0003(7) -0.0091(7) 0.0068(6)
C3 0.0420(9) 0.0259(8) 0.0151(7) 0.0022(6) -0.0033(7) 0.0000(6)
C9 0.0270(8) 0.0284(7) 0.0290(9) -0.0041(7) -0.0077(7) -0.0021(6)
C13 0.0279(9) 0.0364(9) 0.0408(11) -0.0049(8) -0.0082(8) 0.0029(7)
C11 0.0336(10) 0.0433(11) 0.0468(12) 0.0007(9) 0.0058(9) -0.0069(8)
C12 0.0277(9) 0.0418(10) 0.0507(12) -0.0058(9) 0.0019(8) -0.0007(7)
C10 0.0318(9) 0.0312(9) 0.0402(11) 0.0005(8) -0.0023(8) -0.0040(7)
C1 0.0472(10) 0.0215(7) 0.0209(8) 0.0046(6) -0.0018(7) 0.0036(7)

loop_
_atom_type_symbol
_atom_type_description
_atom_type_scat_dispersion_real
_atom_type_scat_dispersion_imag
_atom_type_scat_source
C C 0.0033 0.0016 'International Tables Vol C Tables 4.2.6.8 and 6.1.1.4'
H H 0.0000 0.0000 'International Tables Vol C Tables 4.2.6.8 and 6.1.1.4'

loop_
_geom_angle_atom_site_label_1
_geom_angle_atom_site_label_2
_geom_angle_atom_site_label_3
_geom_angle
_geom_angle_site_symmetry_1
_geom_angle_site_symmetry_3
C6 C5 C4 121.82(12) . .
C6 C5 C4 121.82(12) . 4_655
C4 C5 C4 105.7(2) . 4_655
C8 C7 C6 120.31(16) . .
C8 C7 H7 118.6(10) . .
C6 C7 H7 119.8(9) . .
C5 C6 C7 116.69(11) . 4_655
C5 C6 C7 116.69(11) . .
C7 C6 C7 123.5(2) 4_655 .
C17 C15 C16 118.65(16) . .
C17 C15 C14 134.19(16) . .
C16 C15 C14 104.12(14) . .
C13 C14 C9 119.79(17) . .
C13 C14 C15 131.51(15) . .
C9 C14 C15 108.52(15) . .
C4 C16 C8 121.00(15) . .
C4 C16 C15 121.60(15) . .
C8 C16 C15 112.73(16) . .
C3 C2 C1 113.78(16) . .
C3 C2 C17 118.15(14) . .
C1 C2 C17 125.66(15) . .
C7 C8 C16 119.61(15) . .
C7 C8 C9 133.03(16) . .
C16 C8 C9 104.06(13) . .
C16 C4 C5 119.44(16) . .
C16 C4 C3 119.65(16) . .
C5 C4 C3 109.78(15) . .
C15 C17 C2 120.42(15) . .
C15 C17 H2 118.8(12) . .
C2 C17 H2 120.2(12) . .
C2 C3 C3 122.42(10) . 4_655
C2 C3 C4 120.65(16) . .
C3 C3 C4 107.27(10) 4_655 .
C10 C9 C14 120.09(17) . .
C10 C9 C8 130.99(15) . .
C14 C9 C8 108.79(15) . .
C14 C13 C12 119.24(17) . .
C14 C13 H3 121.3(11) . .
C12 C13 H3 119.4(11) . .
C12 C11 C10 120.78(18) . .
C12 C11 H5 119.3(13) . .
C10 C11 H5 119.9(13) . .
C11 C12 C13 120.84(18) . .
C11 C12 H4 118.2(12) . .
C13 C12 H4 120.9(12) . .
C9 C10 C11 119.25(17) . .
C9 C10 H6 119.2(12) . .
C11 C10 H6 121.4(12) . .
C1 C1 C2 122.19(10) 4_655 .
C1 C1 H1 120.8(12) 4_655 .
C2 C1 H1 116.7(12) . .

loop_
_geom_bond_atom_site_label_1
_geom_bond_atom_site_label_2
_geom_bond_distance
_geom_bond_site_symmetry_2
C5 C6 1.400(3) .
C5 C4 1.420(2) .
C5 C4 1.420(2) 4_655
C7 C8 1.388(2) .
C7 C6 1.450(2) .
C7 H7 0.97(2) .
C6 C7 1.450(2) 4_655
C15 C17 1.382(2) .
C15 C16 1.432(2) .
C15 C14 1.480(3) .
C14 C13 1.384(3) .
C14 C9 1.430(2) .
C16 C4 1.353(2) .
C16 C8 1.424(2) .
C2 C3 1.391(2) .
C2 C1 1.443(2) .
C2 C17 1.451(3) .
C8 C9 1.484(2) .
C4 C3 1.425(2) .
C17 H2 0.96(2) .
C3 C3 1.418(3) 4_655
C9 C10 1.382(3) .
C13 C12 1.390(3) .
C13 H3 0.950(19) .
C11 C12 1.387(3) .
C11 C10 1.389(3) .
C11 H5 0.98(3) .
C12 H4 0.98(2) .
C10 H6 0.98(2) .
C1 C1 1.372(4) 4_655
C1 H1 0.99(2) .
